data_2022365
loop_
_publ_author_name
'Chaudhary, Karan'
'Trivedi, Manoj'
'Masram, Dhanraj T.'
'Rath, Nigam P.'

_publ_section_title
;
 Transition-metal complexes of group 12 with 1,1'-bis(phosphanyl)ferrocene
 ligands
;
_journal_coeditor_code YD3016
_journal_issue 5
_journal_name_full 'Acta Crystallographica Section C'
_journal_page_first 240
_journal_page_last 248
_journal_paper_doi 10.1107/S2053229621004162
_journal_volume 77
_journal_year 2021
_chemical_formula_iupac '[Fe (C13 H22 P S)2]'
_chemical_formula_moiety 'C26 H44 Fe P2 S2'
_chemical_formula_sum 'C26 H44 Fe P2 S2'
_chemical_formula_weight 538.52
_chemical_name_systematic
;
1,1'-Bis(di-<i>tert</i>-butylthiophosphinoyl)ferrocene
;
_space_group_crystal_system monoclinic
_space_group_IT_number 14
_space_group_name_Hall '-P 2ybc'
_space_group_name_H-M_alt 'P 1 21/c 1'
_atom_sites_solution_hydrogens geom
_atom_sites_solution_primary dual
_atom_sites_solution_secondary difmap
_audit_creation_method SHELXL-2018/3
_cell_angle_alpha 90
_cell_angle_beta 116.9816(18)
_cell_angle_gamma 90
_cell_formula_units_Z 4
_cell_length_a 14.7589(7)
_cell_length_b 14.0445(5)
_cell_length_c 14.7141(6)
_cell_measurement_reflns_used 5962
_cell_measurement_temperature 100(2)
_cell_measurement_theta_max 27.49
_cell_measurement_theta_min 2.77
_cell_volume 2718.0(2)
_computing_cell_refinement
;
SAINT (Bruker, 2013)
;
_computing_data_collection
;
APEX2 (Bruker, 2013)
;
_computing_data_reduction
;
SAINT (Bruker, 2013)
;
_computing_molecular_graphics
;
SHELXTL (Bruker, 2013)
;
_computing_publication_material
;
SHELXTL (Bruker, 2013)
;
_computing_structure_refinement
;
SHELXL2018 (Sheldrick, 2015b)
;
_computing_structure_solution
;
SHELXT2014 (Sheldrick, 2015a)
;
_diffrn_ambient_temperature 100(2)
_diffrn_detector_area_resol_mean 7.41
_diffrn_measured_fraction_theta_full 0.999
_diffrn_measured_fraction_theta_max 0.997
_diffrn_measurement_device_type 'Bruker D8 VENTURE'
_diffrn_measurement_method '\w and \f scans'
_diffrn_radiation_type MoK\a
_diffrn_radiation_wavelength 0.71073
_diffrn_reflns_av_R_equivalents 0.0823
_diffrn_reflns_av_unetI/netI 0.0719
_diffrn_reflns_limit_h_max 19
_diffrn_reflns_limit_h_min -19
_diffrn_reflns_limit_k_max 18
_diffrn_reflns_limit_k_min -17
_diffrn_reflns_limit_l_max 19
_diffrn_reflns_limit_l_min -19
_diffrn_reflns_number 26174
_diffrn_reflns_theta_full 25.242
_diffrn_reflns_theta_max 27.513
_diffrn_reflns_theta_min 2.175
_diffrn_source 'microfocus sealed tube'
_exptl_absorpt_coefficient_mu 0.839
_exptl_absorpt_correction_T_max 0.8878
_exptl_absorpt_correction_T_min 0.7680
_exptl_absorpt_correction_type multi-scan
_exptl_absorpt_process_details
;
(SADABS; Bruker, 2016)
;
_exptl_crystal_colour yellow
_exptl_crystal_density_diffrn 1.316
_exptl_crystal_density_method 'not measured'
_exptl_crystal_description rectangular
_exptl_crystal_F_000 1152
_exptl_crystal_size_max 0.167
_exptl_crystal_size_mid 0.063
_exptl_crystal_size_min 0.052
_refine_diff_density_max 0.409
_refine_diff_density_min -0.447
_refine_ls_extinction_method none
_refine_ls_goodness_of_fit_ref 1.019
_refine_ls_hydrogen_treatment constr
_refine_ls_matrix_type full
_refine_ls_number_parameters 292
_refine_ls_number_reflns 6228
_refine_ls_number_restraints 0
_refine_ls_restrained_S_all 1.019
_refine_ls_R_factor_all 0.0668
_refine_ls_R_factor_gt 0.0422
_refine_ls_shift/su_max 0.001
_refine_ls_shift/su_mean 0.000
_refine_ls_structure_factor_coef Fsqd
_refine_ls_weighting_details 'w=1/[\s^2^(Fo^2^)+(0.0171P)^2^+1.5394P] where P=(Fo^2^+2Fc^2^)/3'
_refine_ls_weighting_scheme calc
_refine_ls_wR_factor_gt 0.0828
_refine_ls_wR_factor_ref 0.0952
_reflns_number_gt 4652
_reflns_number_total 6228
_reflns_threshold_expression 'I > 2\s(I)'
_cod_data_source_file yd3016sup1.cif
_cod_data_source_block Complex-3
_cod_depositor_comments 'Adding full bibliography for 2022363--2022366.cif.'
_cod_original_sg_symbol_H-M 'P 21/c'
_cod_database_code 2022365
_cod_database_fobs_code 2022365
_shelx_space_group_comment
;
The symmetry employed for this shelxl refinement is uniquely defined
by the following loop, which should always be used as a source of
symmetry information in preference to the above space-group names.
They are only intended as comments.
;
_shelx_estimated_absorpt_t_min 0.873
_shelx_estimated_absorpt_t_max 0.958

loop_
_space_group_symop_operation_xyz
'x, y, z'
'-x, y+1/2, -z+1/2'
'-x, -y, -z'
'x, -y-1/2, z-1/2'

loop_
_atom_site_type_symbol
_atom_site_label
_atom_site_fract_x
_atom_site_fract_y
_atom_site_fract_z
_atom_site_U_iso_or_equiv
_atom_site_adp_type
_atom_site_calc_flag
_atom_site_occupancy
_atom_site_disorder_assembly
_atom_site_disorder_group
Fe Fe1 0.32293(3) 0.78597(2) 0.37208(3) 0.01410(10) Uani d 1 . .
S S1 0.00866(5) 0.78738(5) 0.18404(5) 0.02396(16) Uani d 1 . .
S S2 0.63003(5) 0.80465(5) 0.57177(5) 0.02486(16) Uani d 1 . .
P P1 0.07600(5) 0.68161(4) 0.27710(5) 0.01384(14) Uani d 1 . .
P P2 0.58286(5) 0.77944(4) 0.42623(5) 0.01379(14) Uani d 1 . .
C C1 0.20211(18) 0.71390(16) 0.37280(19) 0.0129(5) Uani d 1 . .
C C2 0.2211(2) 0.80201(17) 0.4282(2) 0.0187(5) Uani d 1 . .
H H2 0.174383 0.853155 0.413105 0.022 Uiso calc 1 . .
C C3 0.3212(2) 0.79979(18) 0.5091(2) 0.0206(6) Uani d 1 . .
H H3 0.352913 0.849088 0.557492 0.025 Uiso calc 1 . .
C C4 0.3660(2) 0.71192(18) 0.50573(19) 0.0184(5) Uani d 1 . .
H H4 0.432909 0.691904 0.551216 0.022 Uiso calc 1 . .
C C5 0.29351(19) 0.65867(17) 0.42240(19) 0.0146(5) Uani d 1 . .
H H5 0.303800 0.596759 0.402744 0.018 Uiso calc 1 . .
C C6 0.45007(19) 0.81032(16) 0.3528(2) 0.0156(5) Uani d 1 . .
C C7 0.4105(2) 0.89738(17) 0.3719(2) 0.0198(6) Uani d 1 . .
H H7 0.445911 0.939503 0.427365 0.024 Uiso calc 1 . .
C C8 0.3098(2) 0.90987(19) 0.2939(2) 0.0259(7) Uani d 1 . .
H H8 0.266421 0.961990 0.287919 0.031 Uiso calc 1 . .
C C9 0.2851(2) 0.8317(2) 0.2268(2) 0.0237(6) Uani d 1 . .
H H9 0.222076 0.821796 0.167965 0.028 Uiso calc 1 . .
C C10 0.37081(19) 0.77019(18) 0.2624(2) 0.0181(5) Uani d 1 . .
H H10 0.374809 0.712129 0.231254 0.022 Uiso calc 1 . .
C C11 0.0870(2) 0.57699(17) 0.2041(2) 0.0177(5) Uani d 1 . .
C C12 0.1235(2) 0.48569(17) 0.2677(2) 0.0236(6) Uani d 1 . .
H H12A 0.183674 0.499788 0.331974 0.035 Uiso calc 1 . .
H H12B 0.140794 0.437926 0.229554 0.035 Uiso calc 1 . .
H H12C 0.069284 0.461023 0.282201 0.035 Uiso calc 1 . .
C C13 -0.0160(2) 0.5585(2) 0.1117(2) 0.0291(7) Uani d 1 . .
H H13A -0.067145 0.545073 0.135144 0.044 Uiso calc 1 . .
H H13B -0.010251 0.503830 0.073325 0.044 Uiso calc 1 . .
H H13C -0.036411 0.614918 0.067706 0.044 Uiso calc 1 . .
C C14 0.1625(2) 0.60455(18) 0.1630(2) 0.0209(6) Uani d 1 . .
H H14A 0.143646 0.666705 0.129229 0.031 Uiso calc 1 . .
H H14B 0.160593 0.556498 0.113823 0.031 Uiso calc 1 . .
H H14C 0.231308 0.607995 0.219609 0.031 Uiso calc 1 . .
C C15 0.01142(19) 0.64899(18) 0.3581(2) 0.0179(5) Uani d 1 . .
C C16 -0.0116(2) 0.74234(19) 0.3977(2) 0.0257(6) Uani d 1 . .
H H16A 0.052140 0.776237 0.438759 0.039 Uiso calc 1 . .
H H16B -0.045693 0.728224 0.439859 0.039 Uiso calc 1 . .
H H16C -0.055882 0.782187 0.339864 0.039 Uiso calc 1 . .
C C17 0.0795(2) 0.58755(19) 0.4500(2) 0.0231(6) Uani d 1 . .
H H17A 0.089274 0.525004 0.426287 0.035 Uiso calc 1 . .
H H17B 0.047168 0.579614 0.494850 0.035 Uiso calc 1 . .
H H17C 0.145595 0.618770 0.487760 0.035 Uiso calc 1 . .
C C18 -0.0901(2) 0.5978(2) 0.2946(2) 0.0283(7) Uani d 1 . .
H H18A -0.131090 0.635084 0.233285 0.043 Uiso calc 1 . .
H H18B -0.126992 0.590913 0.335340 0.043 Uiso calc 1 . .
H H18C -0.076872 0.534625 0.274870 0.043 Uiso calc 1 . .
C C19 0.6026(2) 0.65151(17) 0.4025(2) 0.0189(6) Uani d 1 . .
C C20 0.7103(2) 0.6202(2) 0.4790(2) 0.0290(7) Uani d 1 . .
H H20A 0.760328 0.653315 0.463829 0.044 Uiso calc 1 . .
H H20B 0.717185 0.551316 0.473580 0.044 Uiso calc 1 . .
H H20C 0.722117 0.636077 0.548380 0.044 Uiso calc 1 . .
C C21 0.5272(2) 0.59200(18) 0.4251(2) 0.0258(6) Uani d 1 . .
H H21A 0.536041 0.606938 0.493741 0.039 Uiso calc 1 . .
H H21B 0.540134 0.524091 0.421020 0.039 Uiso calc 1 . .
H H21C 0.457414 0.607189 0.374956 0.039 Uiso calc 1 . .
C C22 0.5862(2) 0.63036(18) 0.2944(2) 0.0241(6) Uani d 1 . .
H H22A 0.518668 0.652628 0.245308 0.036 Uiso calc 1 . .
H H22B 0.591304 0.561597 0.286363 0.036 Uiso calc 1 . .
H H22C 0.638212 0.663274 0.282167 0.036 Uiso calc 1 . .
C C23 0.64613(19) 0.86122(17) 0.3714(2) 0.0170(5) Uani d 1 . .
C C24 0.5871(2) 0.86787(18) 0.2547(2) 0.0213(6) Uani d 1 . .
H H24A 0.582299 0.804493 0.224999 0.032 Uiso calc 1 . .
H H24B 0.622762 0.910940 0.229348 0.032 Uiso calc 1 . .
H H24C 0.518633 0.892412 0.235374 0.032 Uiso calc 1 . .
C C25 0.6495(2) 0.96075(18) 0.4154(2) 0.0255(6) Uani d 1 . .
H H25A 0.580033 0.982918 0.395286 0.038 Uiso calc 1 . .
H H25B 0.683516 1.004789 0.389114 0.038 Uiso calc 1 . .
H H25C 0.687119 0.958214 0.489963 0.038 Uiso calc 1 . .
C C26 0.7556(2) 0.82904(19) 0.4034(2) 0.0234(6) Uani d 1 . .
H H26A 0.789497 0.816031 0.476822 0.035 Uiso calc 1 . .
H H26B 0.792337 0.879422 0.387772 0.035 Uiso calc 1 . .
H H26C 0.755053 0.771069 0.366071 0.035 Uiso calc 1 . .

loop_
_atom_site_aniso_label
_atom_site_aniso_U_11
_atom_site_aniso_U_22
_atom_site_aniso_U_33
_atom_site_aniso_U_12
_atom_site_aniso_U_13
_atom_site_aniso_U_23
Fe1 0.01442(19) 0.01378(17) 0.0154(2) -0.00132(14) 0.00786(16) 0.00134(14)
S1 0.0243(4) 0.0257(3) 0.0222(4) 0.0112(3) 0.0107(3) 0.0066(3)
S2 0.0234(4) 0.0368(4) 0.0136(3) -0.0083(3) 0.0077(3) -0.0031(3)
P1 0.0125(3) 0.0158(3) 0.0135(3) 0.0013(2) 0.0062(3) -0.0004(2)
P2 0.0134(3) 0.0151(3) 0.0125(3) -0.0020(2) 0.0056(3) -0.0002(2)
C1 0.0135(12) 0.0145(11) 0.0123(12) -0.0014(9) 0.0071(10) -0.0008(10)
C2 0.0224(14) 0.0170(12) 0.0229(15) -0.0034(10) 0.0155(12) -0.0029(11)
C3 0.0258(15) 0.0234(13) 0.0156(14) -0.0103(11) 0.0121(12) -0.0041(11)
C4 0.0182(13) 0.0247(13) 0.0104(13) -0.0036(10) 0.0049(11) 0.0030(10)
C5 0.0168(13) 0.0143(12) 0.0148(13) -0.0017(9) 0.0089(11) 0.0026(9)
C6 0.0162(13) 0.0142(11) 0.0203(14) -0.0014(9) 0.0118(11) 0.0031(10)
C7 0.0205(14) 0.0141(12) 0.0302(16) -0.0031(10) 0.0163(13) 0.0027(11)
C8 0.0236(15) 0.0201(13) 0.0398(19) 0.0070(11) 0.0195(14) 0.0164(12)
C9 0.0153(14) 0.0356(16) 0.0185(15) 0.0005(11) 0.0062(12) 0.0147(12)
C10 0.0172(13) 0.0235(13) 0.0158(13) -0.0025(10) 0.0092(11) 0.0018(10)
C11 0.0187(14) 0.0197(12) 0.0157(14) -0.0011(10) 0.0086(12) -0.0054(10)
C12 0.0297(16) 0.0152(12) 0.0271(16) -0.0022(11) 0.0139(14) -0.0033(11)
C13 0.0227(16) 0.0408(17) 0.0200(16) -0.0027(12) 0.0065(13) -0.0110(13)
C14 0.0239(15) 0.0224(13) 0.0196(15) 0.0031(11) 0.0127(13) -0.0033(11)
C15 0.0139(13) 0.0254(13) 0.0159(14) -0.0026(10) 0.0081(11) -0.0024(10)
C16 0.0249(15) 0.0301(15) 0.0297(17) 0.0019(12) 0.0190(14) -0.0026(12)
C17 0.0228(15) 0.0303(15) 0.0196(15) -0.0012(11) 0.0126(13) 0.0034(12)
C18 0.0194(15) 0.0386(16) 0.0293(17) -0.0064(12) 0.0130(14) -0.0040(13)
C19 0.0204(14) 0.0123(11) 0.0235(15) 0.0021(10) 0.0095(12) 0.0028(10)
C20 0.0249(16) 0.0257(14) 0.0329(18) 0.0067(12) 0.0100(14) 0.0121(13)
C21 0.0301(16) 0.0154(13) 0.0374(18) -0.0014(11) 0.0203(15) 0.0029(12)
C22 0.0304(16) 0.0178(13) 0.0287(17) 0.0006(11) 0.0174(14) -0.0062(11)
C23 0.0186(14) 0.0168(12) 0.0186(14) -0.0011(10) 0.0111(12) 0.0019(10)
C24 0.0233(15) 0.0219(13) 0.0214(15) 0.0015(11) 0.0127(13) 0.0062(11)
C25 0.0281(16) 0.0175(13) 0.0380(18) -0.0080(11) 0.0211(15) -0.0044(12)
C26 0.0178(14) 0.0252(14) 0.0298(17) -0.0044(11) 0.0131(13) 0.0011(12)

loop_
_atom_type_symbol
_atom_type_description
_atom_type_scat_dispersion_real
_atom_type_scat_dispersion_imag
_atom_type_scat_source
C C 0.0033 0.0016 'International Tables Vol C Tables 4.2.6.8 and 6.1.1.4'
H H 0.0000 0.0000 'International Tables Vol C Tables 4.2.6.8 and 6.1.1.4'
P P 0.1023 0.0942 'International Tables Vol C Tables 4.2.6.8 and 6.1.1.4'
S S 0.1246 0.1234 'International Tables Vol C Tables 4.2.6.8 and 6.1.1.4'
Fe Fe 0.3463 0.8444 'International Tables Vol C Tables 4.2.6.8 and 6.1.1.4'

loop_
_geom_angle_atom_site_label_1
_geom_angle_atom_site_label_2
_geom_angle_atom_site_label_3
_geom_angle_site_symmetry_1
_geom_angle_site_symmetry_3
_geom_angle
_geom_angle_publ_flag
C2 Fe1 C7 . . 120.31(10) ?
C2 Fe1 C3 . . 40.76(11) ?
C7 Fe1 C3 . . 102.82(11) ?
C2 Fe1 C8 . . 103.64(11) ?
C7 Fe1 C8 . . 40.69(11) ?
C3 Fe1 C8 . . 115.78(11) ?
C2 Fe1 C10 . . 156.57(11) ?
C7 Fe1 C10 . . 68.55(10) ?
C3 Fe1 C10 . . 162.68(11) ?
C8 Fe1 C10 . . 68.11(11) ?
C2 Fe1 C6 . . 158.63(10) ?
C7 Fe1 C6 . . 41.21(9) ?
C3 Fe1 C6 . . 122.96(11) ?
C8 Fe1 C6 . . 68.87(10) ?
C10 Fe1 C6 . . 40.87(10) ?
C2 Fe1 C9 . . 119.19(11) ?
C7 Fe1 C9 . . 68.28(11) ?
C3 Fe1 C9 . . 151.85(11) ?
C8 Fe1 C9 . . 40.25(12) ?
C10 Fe1 C9 . . 40.57(10) ?
C6 Fe1 C9 . . 68.74(11) ?
C2 Fe1 C4 . . 68.35(11) ?
C7 Fe1 C4 . . 118.10(11) ?
C3 Fe1 C4 . . 40.36(10) ?
C8 Fe1 C4 . . 151.42(12) ?
C10 Fe1 C4 . . 129.25(10) ?
C6 Fe1 C4 . . 108.16(10) ?
C9 Fe1 C4 . . 167.31(11) ?
C2 Fe1 C1 . . 41.22(9) ?
C7 Fe1 C1 . . 159.11(10) ?
C3 Fe1 C1 . . 68.98(10) ?
C8 Fe1 C1 . . 124.12(10) ?
C10 Fe1 C1 . . 124.18(10) ?
C6 Fe1 C1 . . 159.08(9) ?
C9 Fe1 C1 . . 109.44(10) ?
C4 Fe1 C1 . . 68.77(10) ?
C2 Fe1 C5 . . 68.49(10) ?
C7 Fe1 C5 . . 155.44(11) ?
C3 Fe1 C5 . . 68.09(10) ?
C8 Fe1 C5 . . 163.88(11) ?
C10 Fe1 C5 . . 113.26(10) ?
C6 Fe1 C5 . . 123.45(10) ?
C9 Fe1 C5 . . 130.18(11) ?
C4 Fe1 C5 . . 40.44(10) ?
C1 Fe1 C5 . . 40.88(9) ?
C1 P1 C11 . . 108.48(11) ?
C1 P1 C15 . . 101.83(11) ?
C11 P1 C15 . . 111.84(11) ?
C1 P1 S1 . . 111.75(8) ?
C11 P1 S1 . . 110.08(9) ?
C15 P1 S1 . . 112.57(9) ?
C6 P2 C23 . . 102.25(11) ?
C6 P2 C19 . . 109.61(12) ?
C23 P2 C19 . . 110.88(11) ?
C6 P2 S2 . . 111.11(9) ?
C23 P2 S2 . . 111.07(9) ?
C19 P2 S2 . . 111.56(9) ?
C5 C1 C2 . . 106.3(2) ?
C5 C1 P1 . . 131.12(18) ?
C2 C1 P1 . . 121.63(18) ?
C5 C1 Fe1 . . 69.59(13) ?
C2 C1 Fe1 . . 68.43(13) ?
P1 C1 Fe1 . . 135.08(13) ?
C3 C2 C1 . . 108.6(2) ?
C3 C2 Fe1 . . 69.94(15) ?
C1 C2 Fe1 . . 70.35(13) ?
C3 C2 H2 . . 125.7 ?
C1 C2 H2 . . 125.7 ?
Fe1 C2 H2 . . 125.6 ?
C4 C3 C2 . . 108.4(2) ?
C4 C3 Fe1 . . 70.46(15) ?
C2 C3 Fe1 . . 69.31(15) ?
C4 C3 H3 . . 125.8 ?
C2 C3 H3 . . 125.8 ?
Fe1 C3 H3 . . 126.0 ?
C3 C4 C5 . . 108.0(2) ?
C3 C4 Fe1 . . 69.19(15) ?
C5 C4 Fe1 . . 69.85(14) ?
C3 C4 H4 . . 126.0 ?
C5 C4 H4 . . 126.0 ?
Fe1 C4 H4 . . 126.6 ?
C4 C5 C1 . . 108.7(2) ?
C4 C5 Fe1 . . 69.72(14) ?
C1 C5 Fe1 . . 69.53(13) ?
C4 C5 H5 . . 125.7 ?
C1 C5 H5 . . 125.7 ?
Fe1 C5 H5 . . 126.7 ?
C10 C6 C7 . . 106.5(2) ?
C10 C6 P2 . . 131.91(19) ?
C7 C6 P2 . . 120.9(2) ?
C10 C6 Fe1 . . 69.48(14) ?
C7 C6 Fe1 . . 68.69(13) ?
P2 C6 Fe1 . . 133.57(14) ?
C8 C7 C6 . . 108.5(2) ?
C8 C7 Fe1 . . 70.25(15) ?
C6 C7 Fe1 . . 70.09(13) ?
C8 C7 H7 . . 125.7 ?
C6 C7 H7 . . 125.7 ?
Fe1 C7 H7 . . 125.5 ?
C9 C8 C7 . . 108.3(2) ?
C9 C8 Fe1 . . 70.11(15) ?
C7 C8 Fe1 . . 69.07(14) ?
C9 C8 H8 . . 125.9 ?
C7 C8 H8 . . 125.9 ?
Fe1 C8 H8 . . 126.5 ?
C8 C9 C10 . . 108.1(2) ?
C8 C9 Fe1 . . 69.64(16) ?
C10 C9 Fe1 . . 69.51(15) ?
C8 C9 H9 . . 125.9 ?
C10 C9 H9 . . 125.9 ?
Fe1 C9 H9 . . 126.5 ?
C9 C10 C6 . . 108.6(2) ?
C9 C10 Fe1 . . 69.92(15) ?
C6 C10 Fe1 . . 69.66(14) ?
C9 C10 H10 . . 125.7 ?
C6 C10 H10 . . 125.7 ?
Fe1 C10 H10 . . 126.3 ?
C13 C11 C12 . . 109.4(2) ?
C13 C11 C14 . . 107.3(2) ?
C12 C11 C14 . . 109.5(2) ?
C13 C11 P1 . . 109.40(18) ?
C12 C11 P1 . . 113.85(18) ?
C14 C11 P1 . . 107.18(17) ?
C11 C12 H12A . . 109.5 ?
C11 C12 H12B . . 109.5 ?
H12A C12 H12B . . 109.5 ?
C11 C12 H12C . . 109.5 ?
H12A C12 H12C . . 109.5 ?
H12B C12 H12C . . 109.5 ?
C11 C13 H13A . . 109.5 ?
C11 C13 H13B . . 109.5 ?
H13A C13 H13B . . 109.5 ?
C11 C13 H13C . . 109.5 ?
H13A C13 H13C . . 109.5 ?
H13B C13 H13C . . 109.5 ?
C11 C14 H14A . . 109.5 ?
C11 C14 H14B . . 109.5 ?
H14A C14 H14B . . 109.5 ?
C11 C14 H14C . . 109.5 ?
H14A C14 H14C . . 109.5 ?
H14B C14 H14C . . 109.5 ?
C17 C15 C16 . . 108.4(2) ?
C17 C15 C18 . . 109.9(2) ?
C16 C15 C18 . . 107.9(2) ?
C17 C15 P1 . . 112.14(17) ?
C16 C15 P1 . . 107.13(17) ?
C18 C15 P1 . . 111.21(19) ?
C15 C16 H16A . . 109.5 ?
C15 C16 H16B . . 109.5 ?
H16A C16 H16B . . 109.5 ?
C15 C16 H16C . . 109.5 ?
H16A C16 H16C . . 109.5 ?
H16B C16 H16C . . 109.5 ?
C15 C17 H17A . . 109.5 ?
C15 C17 H17B . . 109.5 ?
H17A C17 H17B . . 109.5 ?
C15 C17 H17C . . 109.5 ?
H17A C17 H17C . . 109.5 ?
H17B C17 H17C . . 109.5 ?
C15 C18 H18A . . 109.5 ?
C15 C18 H18B . . 109.5 ?
H18A C18 H18B . . 109.5 ?
C15 C18 H18C . . 109.5 ?
H18A C18 H18C . . 109.5 ?
H18B C18 H18C . . 109.5 ?
C22 C19 C20 . . 109.2(2) ?
C22 C19 C21 . . 109.3(2) ?
C20 C19 C21 . . 107.2(2) ?
C22 C19 P2 . . 114.53(18) ?
C20 C19 P2 . . 109.48(18) ?
C21 C19 P2 . . 106.88(17) ?
C19 C20 H20A . . 109.5 ?
C19 C20 H20B . . 109.5 ?
H20A C20 H20B . . 109.5 ?
C19 C20 H20C . . 109.5 ?
H20A C20 H20C . . 109.5 ?
H20B C20 H20C . . 109.5 ?
C19 C21 H21A . . 109.5 ?
C19 C21 H21B . . 109.5 ?
H21A C21 H21B . . 109.5 ?
C19 C21 H21C . . 109.5 ?
H21A C21 H21C . . 109.5 ?
H21B C21 H21C . . 109.5 ?
C19 C22 H22A . . 109.5 ?
C19 C22 H22B . . 109.5 ?
H22A C22 H22B . . 109.5 ?
C19 C22 H22C . . 109.5 ?
H22A C22 H22C . . 109.5 ?
H22B C22 H22C . . 109.5 ?
C25 C23 C26 . . 108.2(2) ?
C25 C23 C24 . . 108.1(2) ?
C26 C23 C24 . . 110.2(2) ?
C25 C23 P2 . . 107.68(17) ?
C26 C23 P2 . . 110.38(17) ?
C24 C23 P2 . . 112.16(17) ?
C23 C24 H24A . . 109.5 ?
C23 C24 H24B . . 109.5 ?
H24A C24 H24B . . 109.5 ?
C23 C24 H24C . . 109.5 ?
H24A C24 H24C . . 109.5 ?
H24B C24 H24C . . 109.5 ?
C23 C25 H25A . . 109.5 ?
C23 C25 H25B . . 109.5 ?
H25A C25 H25B . . 109.5 ?
C23 C25 H25C . . 109.5 ?
H25A C25 H25C . . 109.5 ?
H25B C25 H25C . . 109.5 ?
C23 C26 H26A . . 109.5 ?
C23 C26 H26B . . 109.5 ?
H26A C26 H26B . . 109.5 ?
C23 C26 H26C . . 109.5 ?
H26A C26 H26C . . 109.5 ?
H26B C26 H26C . . 109.5 ?

loop_
_geom_bond_atom_site_label_1
_geom_bond_atom_site_label_2
_geom_bond_site_symmetry_2
_geom_bond_distance
_geom_bond_publ_flag
Fe1 C2 . 2.029(2) ?
Fe1 C7 . 2.031(2) ?
Fe1 C3 . 2.037(3) ?
Fe1 C8 . 2.046(3) ?
Fe1 C10 . 2.047(3) ?
Fe1 C6 . 2.049(2) ?
Fe1 C9 . 2.052(3) ?
Fe1 C4 . 2.054(2) ?
Fe1 C1 . 2.055(2) ?
Fe1 C5 . 2.056(2) ?
S1 P1 . 1.9581(9) ?
S2 P2 . 1.9604(10) ?
P1 C1 . 1.810(3) ?
P1 C11 . 1.870(2) ?
P1 C15 . 1.889(3) ?
P2 C6 . 1.810(3) ?
P2 C23 . 1.878(2) ?
P2 C19 . 1.878(2) ?
C1 C5 . 1.436(3) ?
C1 C2 . 1.438(3) ?
C2 C3 . 1.416(4) ?
C2 H2 . 0.9500 ?
C3 C4 . 1.411(4) ?
C3 H3 . 0.9500 ?
C4 C5 . 1.420(3) ?
C4 H4 . 0.9500 ?
C5 H5 . 0.9500 ?
C6 C10 . 1.430(4) ?
C6 C7 . 1.436(3) ?
C7 C8 . 1.417(4) ?
C7 H7 . 0.9500 ?
C8 C9 . 1.410(4) ?
C8 H8 . 0.9500 ?
C9 C10 . 1.421(4) ?
C9 H9 . 0.9500 ?
C10 H10 . 0.9500 ?
C11 C13 . 1.533(4) ?
C11 C12 . 1.534(4) ?
C11 C14 . 1.539(3) ?
C12 H12A . 0.9800 ?
C12 H12B . 0.9800 ?
C12 H12C . 0.9800 ?
C13 H13A . 0.9800 ?
C13 H13B . 0.9800 ?
C13 H13C . 0.9800 ?
C14 H14A . 0.9800 ?
C14 H14B . 0.9800 ?
C14 H14C . 0.9800 ?
C15 C17 . 1.533(4) ?
C15 C16 . 1.534(4) ?
C15 C18 . 1.538(4) ?
C16 H16A . 0.9800 ?
C16 H16B . 0.9800 ?
C16 H16C . 0.9800 ?
C17 H17A . 0.9800 ?
C17 H17B . 0.9800 ?
C17 H17C . 0.9800 ?
C18 H18A . 0.9800 ?
C18 H18B . 0.9800 ?
C18 H18C . 0.9800 ?
C19 C22 . 1.526(4) ?
C19 C20 . 1.538(4) ?
C19 C21 . 1.544(3) ?
C20 H20A . 0.9800 ?
C20 H20B . 0.9800 ?
C20 H20C . 0.9800 ?
C21 H21A . 0.9800 ?
C21 H21B . 0.9800 ?
C21 H21C . 0.9800 ?
C22 H22A . 0.9800 ?
C22 H22B . 0.9800 ?
C22 H22C . 0.9800 ?
C23 C25 . 1.532(3) ?
C23 C26 . 1.532(4) ?
C23 C24 . 1.535(4) ?
C24 H24A . 0.9800 ?
C24 H24B . 0.9800 ?
C24 H24C . 0.9800 ?
C25 H25A . 0.9800 ?
C25 H25B . 0.9800 ?
C25 H25C . 0.9800 ?
C26 H26A . 0.9800 ?
C26 H26B . 0.9800 ?
C26 H26C . 0.9800 ?

loop_
_geom_hbond_atom_site_label_D
_geom_hbond_atom_site_label_H
_geom_hbond_atom_site_label_A
_geom_hbond_site_symmetry_A
_geom_hbond_distance_DH
_geom_hbond_distance_HA
_geom_hbond_distance_DA
_geom_hbond_angle_DHA
_geom_hbond_publ_flag
C12 H12C S1 2_545 0.98 2.83 3.650(3) 141.1 yes
C13 H13C S1 . 0.98 2.86 3.353(3) 111.7 yes
C14 H14A S1 . 0.98 2.99 3.533(3) 116.0 yes
C16 H16C S1 . 0.98 2.86 3.351(3) 112.2 yes
C20 H20C S2 . 0.98 2.83 3.383(3) 116.7 yes
C25 H25C S2 . 0.98 2.78 3.284(3) 112.6 yes

loop_
_geom_torsion_atom_site_label_1
_geom_torsion_atom_site_label_2
_geom_torsion_atom_site_label_3
_geom_torsion_atom_site_label_4
_geom_torsion_site_symmetry_1
_geom_torsion_site_symmetry_2
_geom_torsion_site_symmetry_3
_geom_torsion_site_symmetry_4
_geom_torsion
_geom_torsion_publ_flag
C11 P1 C1 C5 . . . . -25.0(3) ?
C15 P1 C1 C5 . . . . 93.1(2) ?
S1 P1 C1 C5 . . . . -146.5(2) ?
C11 P1 C1 C2 . . . . 168.08(19) ?
C15 P1 C1 C2 . . . . -73.8(2) ?
S1 P1 C1 C2 . . . . 46.5(2) ?
C11 P1 C1 Fe1 . . . . 77.7(2) ?
C15 P1 C1 Fe1 . . . . -164.18(17) ?
S1 P1 C1 Fe1 . . . . -43.80(19) ?
C5 C1 C2 C3 . . . . -0.1(3) ?
P1 C1 C2 C3 . . . . 169.70(18) ?
Fe1 C1 C2 C3 . . . . -59.71(17) ?
C5 C1 C2 Fe1 . . . . 59.60(16) ?
P1 C1 C2 Fe1 . . . . -130.60(18) ?
C1 C2 C3 C4 . . . . 0.1(3) ?
Fe1 C2 C3 C4 . . . . -59.82(18) ?
C1 C2 C3 Fe1 . . . . 59.96(17) ?
C2 C3 C4 C5 . . . . -0.1(3) ?
Fe1 C3 C4 C5 . . . . -59.24(17) ?
C2 C3 C4 Fe1 . . . . 59.11(18) ?
C3 C4 C5 C1 . . . . 0.1(3) ?
Fe1 C4 C5 C1 . . . . -58.76(17) ?
C3 C4 C5 Fe1 . . . . 58.83(17) ?
C2 C1 C5 C4 . . . . 0.0(3) ?
P1 C1 C5 C4 . . . . -168.43(19) ?
Fe1 C1 C5 C4 . . . . 58.88(17) ?
C2 C1 C5 Fe1 . . . . -58.85(16) ?
P1 C1 C5 Fe1 . . . . 132.7(2) ?
C23 P2 C6 C10 . . . . 94.4(2) ?
C19 P2 C6 C10 . . . . -23.3(3) ?
S2 P2 C6 C10 . . . . -147.1(2) ?
C23 P2 C6 C7 . . . . -74.7(2) ?
C19 P2 C6 C7 . . . . 167.59(19) ?
S2 P2 C6 C7 . . . . 43.8(2) ?
C23 P2 C6 Fe1 . . . . -163.87(17) ?
C19 P2 C6 Fe1 . . . . 78.5(2) ?
S2 P2 C6 Fe1 . . . . -45.31(19) ?
C10 C6 C7 C8 . . . . -0.5(3) ?
P2 C6 C7 C8 . . . . 171.06(18) ?
Fe1 C6 C7 C8 . . . . -59.98(18) ?
C10 C6 C7 Fe1 . . . . 59.47(16) ?
P2 C6 C7 Fe1 . . . . -128.96(18) ?
C6 C7 C8 C9 . . . . 0.5(3) ?
Fe1 C7 C8 C9 . . . . -59.34(18) ?
C6 C7 C8 Fe1 . . . . 59.89(17) ?
C7 C8 C9 C10 . . . . -0.4(3) ?
Fe1 C8 C9 C10 . . . . -59.06(18) ?
C7 C8 C9 Fe1 . . . . 58.69(18) ?
C8 C9 C10 C6 . . . . 0.0(3) ?
Fe1 C9 C10 C6 . . . . -59.09(17) ?
C8 C9 C10 Fe1 . . . . 59.14(18) ?
C7 C6 C10 C9 . . . . 0.3(3) ?
P2 C6 C10 C9 . . . . -170.0(2) ?
Fe1 C6 C10 C9 . . . . 59.26(17) ?
C7 C6 C10 Fe1 . . . . -58.97(16) ?
P2 C6 C10 Fe1 . . . . 130.8(2) ?
C1 P1 C11 C13 . . . . -170.78(18) ?
C15 P1 C11 C13 . . . . 77.7(2) ?
S1 P1 C11 C13 . . . . -48.2(2) ?
C1 P1 C11 C12 . . . . 66.5(2) ?
C15 P1 C11 C12 . . . . -45.0(2) ?
S1 P1 C11 C12 . . . . -170.93(16) ?
C1 P1 C11 C14 . . . . -54.8(2) ?
C15 P1 C11 C14 . . . . -166.27(17) ?
S1 P1 C11 C14 . . . . 67.80(18) ?
C1 P1 C15 C17 . . . . -43.9(2) ?
C11 P1 C15 C17 . . . . 71.8(2) ?
S1 P1 C15 C17 . . . . -163.66(16) ?
C1 P1 C15 C16 . . . . 74.9(2) ?
C11 P1 C15 C16 . . . . -169.44(18) ?
S1 P1 C15 C16 . . . . -44.9(2) ?
C1 P1 C15 C18 . . . . -167.36(19) ?
C11 P1 C15 C18 . . . . -51.7(2) ?
S1 P1 C15 C18 . . . . 72.8(2) ?
C6 P2 C19 C22 . . . . 67.3(2) ?
C23 P2 C19 C22 . . . . -44.9(2) ?
S2 P2 C19 C22 . . . . -169.21(17) ?
C6 P2 C19 C20 . . . . -169.67(18) ?
C23 P2 C19 C20 . . . . 78.2(2) ?
S2 P2 C19 C20 . . . . -46.2(2) ?
C6 P2 C19 C21 . . . . -53.9(2) ?
C23 P2 C19 C21 . . . . -166.08(18) ?
S2 P2 C19 C21 . . . . 69.56(19) ?
C6 P2 C23 C25 . . . . 76.8(2) ?
C19 P2 C23 C25 . . . . -166.41(18) ?
S2 P2 C23 C25 . . . . -41.8(2) ?
C6 P2 C23 C26 . . . . -165.29(19) ?
C19 P2 C23 C26 . . . . -48.5(2) ?
S2 P2 C23 C26 . . . . 76.11(19) ?
C6 P2 C23 C24 . . . . -42.0(2) ?
C19 P2 C23 C24 . . . . 74.8(2) ?
S2 P2 C23 C24 . . . . -160.55(15) ?
